data_7236428
loop_
_publ_author_name
'Wang, Hui'
'Tian, Xiaohe'
'Du, Wei'
'Zhang, Qiong'
'Guan, Lijuan'
'Wang, Aidong'
'Zhang, Yujin'
'Wang, Chuankui'
'Zhou, Hongping'
'Wu, Jieying'
'Tian, Yupeng'

_publ_section_title
;
 A two-photon fluorescent RNA probe screened from a series of
 oxime-functionalized 2,2&#x2032;:6&#x2032;,2&#x2032;&#x2032;-terpyridine
 ZnX2(X = Cl, Br, I) complexes
;
_journal_issue 28
_journal_name_full 'Journal of Materials Chemistry B'
_journal_page_first 4818
_journal_paper_doi 10.1039/C6TB01202G
_journal_volume 4
_journal_year 2016
_chemical_formula_sum 'C35 H27 Br2 Cl2 N5 O Zn'
_chemical_formula_weight 829.70
_space_group_crystal_system monoclinic
_space_group_IT_number 14
_space_group_name_Hall '-P 2ybc'
_space_group_name_H-M_alt 'P 1 21/c 1'
_atom_sites_solution_hydrogens mixed
_audit_creation_method SHELXL-2013
_audit_update_record
;
2016-02-24 deposited with the CCDC.
2016-06-16 downloaded from the CCDC.
;
_cell_angle_alpha 90.000(5)
_cell_angle_beta 91.805(5)
_cell_angle_gamma 90.000(5)
_cell_formula_units_Z 4
_cell_length_a 11.057(5)
_cell_length_b 14.625(5)
_cell_length_c 21.079(5)
_cell_measurement_reflns_used 6615
_cell_measurement_temperature 298(2)
_cell_measurement_theta_max 23.59
_cell_measurement_theta_min 2.31
_cell_volume 3407(2)
_computing_structure_refinement 'SHELXL-2013 (Sheldrick, 2013)'
_diffrn_ambient_temperature 298(2)
_diffrn_measured_fraction_theta_full 0.993
_diffrn_measured_fraction_theta_max 0.994
_diffrn_measurement_device_type 'CCD area detector'
_diffrn_radiation_type MoK\a
_diffrn_radiation_wavelength 0.71069
_diffrn_reflns_av_R_equivalents 0.0281
_diffrn_reflns_av_unetI/netI 0.0282
_diffrn_reflns_Laue_measured_fraction_full 0.993
_diffrn_reflns_Laue_measured_fraction_max 0.994
_diffrn_reflns_limit_h_max 13
_diffrn_reflns_limit_h_min -12
_diffrn_reflns_limit_k_max 15
_diffrn_reflns_limit_k_min -17
_diffrn_reflns_limit_l_max 25
_diffrn_reflns_limit_l_min -25
_diffrn_reflns_number 23690
_diffrn_reflns_point_group_measured_fraction_full 0.993
_diffrn_reflns_point_group_measured_fraction_max 0.994
_diffrn_reflns_theta_full 25.000
_diffrn_reflns_theta_max 24.998
_diffrn_reflns_theta_min 1.695
_exptl_absorpt_coefficient_mu 3.260
_exptl_crystal_density_diffrn 1.618
_exptl_crystal_description block
_exptl_crystal_F_000 1656
_exptl_crystal_size_max 0.300
_exptl_crystal_size_mid 0.200
_exptl_crystal_size_min 0.200
_refine_diff_density_max 1.341
_refine_diff_density_min -1.320
_refine_diff_density_rms 0.134
_refine_ls_extinction_method none
_refine_ls_goodness_of_fit_ref 1.090
_refine_ls_hydrogen_treatment constr
_refine_ls_matrix_type full
_refine_ls_number_parameters 443
_refine_ls_number_reflns 5963
_refine_ls_number_restraints 133
_refine_ls_restrained_S_all 1.128
_refine_ls_R_factor_all 0.0936
_refine_ls_R_factor_gt 0.0705
_refine_ls_shift/su_max 0.016
_refine_ls_shift/su_mean 0.000
_refine_ls_structure_factor_coef Fsqd
_refine_ls_weighting_details
;
 w=1/[\s^2^(Fo^2^)+(0.1749P)^2^+0.5403P]
 where P=(Fo^2^+2Fc^2^)/3
;
_refine_ls_weighting_scheme calc
_refine_ls_wR_factor_gt 0.2269
_refine_ls_wR_factor_ref 0.2453
_reflns_Friedel_coverage 0.000
_reflns_number_gt 4338
_reflns_number_total 5963
_reflns_threshold_expression 'I > 2\s(I)'
_cod_data_source_file c6tb01202g2.cif
_cod_data_source_block 1
_cod_original_sg_symbol_H-M 'P 21/c'
_cod_database_code 7236428
_shelx_space_group_comment
;
The symmetry employed for this shelxl refinement is uniquely defined
by the following loop, which should always be used as a source of
symmetry information in preference to the above space-group names.
They are only intended as comments.
;
_shelx_estimated_absorpt_t_min 0.441
_shelx_estimated_absorpt_t_max 0.562
_shelxl_version_number 2013-2

loop_
_space_group_symop_operation_xyz
'x, y, z'
'-x, y+1/2, -z+1/2'
'-x, -y, -z'
'x, -y-1/2, z-1/2'

loop_
_atom_site_label
_atom_site_type_symbol
_atom_site_fract_x
_atom_site_fract_y
_atom_site_fract_z
_atom_site_U_iso_or_equiv
_atom_site_adp_type
_atom_site_occupancy
_atom_site_site_symmetry_order
_atom_site_calc_flag
_atom_site_refinement_flags_posn
_atom_site_refinement_flags_adp
_atom_site_refinement_flags_occupancy
_atom_site_disorder_assembly
_atom_site_disorder_group
Br1 Br -0.15866(7) 1.25288(4) 1.01411(4) 0.0687(3) Uani 1 1 d . . . . .
Br2 Br -0.00643(9) 1.31926(5) 1.18563(4) 0.0862(4) Uani 1 1 d . . . . .
C1 C 0.6026(11) 0.5518(6) 0.8383(4) 0.093(3) Uani 1 1 d . . . . .
H1 H 0.6659 0.5099 0.8398 0.112 Uiso 1 1 calc R U . . .
C2 C 0.4878(14) 0.5209(7) 0.8410(4) 0.114(4) Uani 1 1 d . . . . .
H2C H 0.4724 0.4585 0.8436 0.137 Uiso 1 1 calc R U . . .
C3 C 0.3931(10) 0.5832(7) 0.8397(4) 0.097(3) Uani 1 1 d . . . . .
H3 H 0.3143 0.5620 0.8431 0.116 Uiso 1 1 calc R U . . .
C4 C 0.4133(8) 0.6756(5) 0.8335(4) 0.078(2) Uani 1 1 d . . . . .
H4 H 0.3496 0.7171 0.8319 0.093 Uiso 1 1 calc R U . . .
C5 C 0.6283(8) 0.6422(5) 0.8335(3) 0.074(2) Uani 1 1 d . . . . .
H5 H 0.7083 0.6617 0.8327 0.089 Uiso 1 1 calc R U . . .
C6 C 0.5356(6) 0.7049(4) 0.8298(3) 0.0585(16) Uani 1 1 d . . . . .
C7 C 0.6511(5) 0.8291(4) 0.7825(3) 0.0495(14) Uani 1 1 d . . . . .
C8 C 0.6684(6) 0.7824(4) 0.7247(3) 0.0578(15) Uani 1 1 d . . . . .
H8 H 0.6163 0.7350 0.7129 0.069 Uiso 1 1 calc R U . . .
C9 C 0.7587(6) 0.8054(4) 0.6865(3) 0.0610(17) Uani 1 1 d . . . . .
H9 H 0.7718 0.7716 0.6500 0.073 Uiso 1 1 calc R U . . .
C10 C 0.8321(5) 0.8793(5) 0.7015(3) 0.0604(15) Uani 1 1 d D U . . .
C11 C 0.8121(6) 0.9293(4) 0.7550(3) 0.0551(14) Uani 1 1 d . . . . .
H11 H 0.8584 0.9812 0.7636 0.066 Uiso 1 1 calc R U . . .
C12 C 0.7246(5) 0.9037(4) 0.7960(3) 0.0545(15) Uani 1 1 d . . . . .
H12 H 0.7144 0.9367 0.8332 0.065 Uiso 1 1 calc R U . . .
C14 C 0.4996(5) 0.8654(4) 0.8614(3) 0.0491(13) Uani 1 1 d . . . . .
C15 C 0.4669(5) 0.8401(4) 0.9224(3) 0.0521(14) Uani 1 1 d . . . . .
H15 H 0.4885 0.7830 0.9385 0.063 Uiso 1 1 calc R U . . .
C16 C 0.4024(5) 0.9003(4) 0.9586(3) 0.0496(14) Uani 1 1 d . . . . .
H16 H 0.3797 0.8826 0.9989 0.060 Uiso 1 1 calc R U . . .
C17 C 0.3702(5) 0.9875(4) 0.9364(3) 0.0451(12) Uani 1 1 d . . . . .
C18 C 0.4705(6) 0.9511(4) 0.8400(3) 0.0546(15) Uani 1 1 d . . . . .
H18 H 0.4939 0.9687 0.7998 0.066 Uiso 1 1 calc R U . . .
C19 C 0.4070(5) 1.0127(4) 0.8765(3) 0.0518(14) Uani 1 1 d . . . . .
H19 H 0.3892 1.0708 0.8608 0.062 Uiso 1 1 calc R U . . .
C20 C 0.2927(5) 1.0479(4) 0.9747(2) 0.0448(12) Uani 1 1 d . . . . .
C21 C 0.2083(5) 1.0110(4) 1.0139(2) 0.0425(12) Uani 1 1 d . . . . .
H21 H 0.2005 0.9478 1.0169 0.051 Uiso 1 1 calc R U . . .
C22 C 0.1352(5) 1.0668(3) 1.0489(2) 0.0396(11) Uani 1 1 d . . . . .
C23 C 0.3021(5) 1.1428(4) 0.9719(3) 0.0461(13) Uani 1 1 d . . . . .
H23 H 0.3578 1.1701 0.9457 0.055 Uiso 1 1 calc R U . . .
C24 C 0.2276(5) 1.1962(4) 1.0084(3) 0.0455(13) Uani 1 1 d . . . . .
C25 C 0.2280(6) 1.2977(4) 1.0103(3) 0.0522(14) Uani 1 1 d . . . . .
C26 C 0.3169(7) 1.3501(5) 0.9812(3) 0.0686(18) Uani 1 1 d . . . . .
H26 H 0.3805 1.3222 0.9608 0.082 Uiso 1 1 calc R U . . .
C27 C 0.3075(9) 1.4448(5) 0.9837(4) 0.092(3) Uani 1 1 d . . . . .
H27 H 0.3639 1.4815 0.9640 0.110 Uiso 1 1 calc R U . . .
C28 C 0.2125(9) 1.4843(5) 1.0161(4) 0.086(2) Uani 1 1 d . . . . .
H28 H 0.2046 1.5475 1.0189 0.103 Uiso 1 1 calc R U . . .
C29 C 0.1320(7) 1.4279(5) 1.0434(4) 0.074(2) Uani 1 1 d . . . . .
H29 H 0.0688 1.4541 1.0651 0.089 Uiso 1 1 calc R U . . .
C30 C 0.0255(5) 0.9423(4) 1.1072(3) 0.0495(13) Uani 1 1 d . . . . .
H30 H 0.0690 0.8971 1.0868 0.059 Uiso 1 1 calc R U . . .
C31 C 0.0425(5) 1.0348(4) 1.0931(2) 0.0420(12) Uani 1 1 d . . . . .
C32 C -0.0590(6) 0.9193(4) 1.1531(3) 0.0605(16) Uani 1 1 d . . . . .
H32 H -0.0717 0.8585 1.1639 0.073 Uiso 1 1 calc R U . . .
C33 C -0.1224(6) 0.9874(5) 1.1817(3) 0.0630(17) Uani 1 1 d . . . . .
H33 H -0.1772 0.9739 1.2129 0.076 Uiso 1 1 calc R U . . .
C34 C -0.1033(6) 1.0754(5) 1.1635(3) 0.0588(16) Uani 1 1 d . . . . .
H34 H -0.1487 1.1211 1.1821 0.071 Uiso 1 1 calc R U . . .
N1 N 0.5599(5) 0.8011(3) 0.8232(2) 0.0578(13) Uani 1 1 d . . . . .
C13 C 0.9333(8) 0.9131(7) 0.6648(4) 0.062(2) Uani 0.682(10) 1 d D U P A 1
H13 H 0.9686 0.9700 0.6723 0.075 Uiso 0.682(10) 1 calc R U P A 1
N2 N 0.9729(8) 0.8539(8) 0.6176(4) 0.082(2) Uani 0.682(10) 1 d D U P A 1
O1 O 1.0761(8) 0.8770(8) 0.5836(5) 0.120(3) Uani 0.682(10) 1 d D U P A 1
H1B H 1.1056 0.8228 0.5636 0.180 Uiso 0.682(10) 1 d R U P A 1
C13' C 0.9282(19) 0.8666(17) 0.6513(9) 0.075(3) Uani 0.318(10) 1 d D U P A 2
H13' H 0.9794 0.9170 0.6505 0.090 Uiso 0.318(10) 1 calc R U P A 2
N2' N 0.9627(17) 0.8000(12) 0.6052(7) 0.062(3) Uani 0.318(10) 1 d D U P A 2
O1' O 0.993(3) 0.8307(16) 0.5406(7) 0.131(5) Uani 0.318(10) 1 d D U P A 2
H1'2 H 0.9883 0.7999 0.5003 0.197 Uiso 0.318(10) 1 d R U P A 2
N3 N -0.0229(4) 1.1002(3) 1.1202(2) 0.0471(11) Uani 1 1 d . . . . .
N4 N 0.1444(4) 1.1585(3) 1.0450(2) 0.0425(10) Uani 1 1 d . . . . .
N5 N 0.1382(5) 1.3364(3) 1.0410(2) 0.0563(13) Uani 1 1 d . . . . .
Zn1 Zn 0.01442(7) 1.24072(4) 1.08790(3) 0.0502(3) Uani 1 1 d . . . . .
Cl1 Cl 0.6646(4) 0.1504(3) 0.8487(2) 0.1642(14) Uani 1 1 d . . . . .
Cl2 Cl 0.6890(4) 0.3277(2) 0.7926(3) 0.1794(17) Uani 1 1 d . . . . .
C35 C 0.7556(12) 0.2266(11) 0.8215(8) 0.158(6) Uani 1 1 d . . . . .
H35A H 0.8003 0.1990 0.7876 0.190 Uiso 1 1 calc R U . . .
H35B H 0.8137 0.2426 0.8552 0.190 Uiso 1 1 calc R U . . .

loop_
_atom_site_aniso_label
_atom_site_aniso_U_11
_atom_site_aniso_U_22
_atom_site_aniso_U_33
_atom_site_aniso_U_23
_atom_site_aniso_U_13
_atom_site_aniso_U_12
Br1 0.0728(5) 0.0517(4) 0.0809(6) 0.0074(3) -0.0073(4) -0.0012(3)
Br2 0.1268(8) 0.0728(6) 0.0602(5) -0.0229(3) 0.0217(4) 0.0001(4)
C1 0.146(8) 0.062(5) 0.073(5) -0.005(4) 0.027(5) 0.014(5)
C2 0.217(13) 0.063(5) 0.065(5) -0.005(4) 0.040(7) -0.026(7)
C3 0.116(7) 0.094(7) 0.081(5) -0.015(5) 0.021(5) -0.040(6)
C4 0.100(6) 0.069(5) 0.063(4) -0.012(3) -0.001(4) -0.020(4)
C5 0.106(6) 0.063(4) 0.053(4) -0.011(3) 0.011(4) 0.008(4)
C6 0.077(4) 0.050(4) 0.049(3) -0.011(3) 0.006(3) -0.007(3)
C7 0.057(3) 0.049(3) 0.043(3) -0.008(2) 0.004(3) 0.004(3)
C8 0.072(4) 0.048(3) 0.053(3) -0.016(3) 0.006(3) -0.003(3)
C9 0.082(5) 0.056(4) 0.045(3) -0.011(3) 0.008(3) 0.010(3)
C10 0.064(3) 0.067(3) 0.050(3) -0.003(3) 0.011(3) 0.011(3)
C11 0.054(3) 0.052(3) 0.059(4) -0.008(3) 0.001(3) 0.001(3)
C12 0.054(3) 0.065(4) 0.044(3) -0.015(3) 0.005(3) 0.003(3)
C14 0.051(3) 0.047(3) 0.049(3) -0.013(3) 0.002(3) 0.001(3)
C15 0.059(4) 0.048(3) 0.050(3) -0.002(3) 0.005(3) 0.000(3)
C16 0.066(4) 0.047(3) 0.035(3) -0.006(2) 0.003(3) 0.003(3)
C17 0.052(3) 0.042(3) 0.042(3) -0.004(2) 0.006(2) 0.001(2)
C18 0.062(4) 0.060(4) 0.043(3) -0.006(3) 0.014(3) -0.003(3)
C19 0.050(3) 0.054(3) 0.051(3) -0.003(3) 0.006(3) 0.007(3)
C20 0.048(3) 0.048(3) 0.039(3) -0.010(2) 0.003(2) 0.005(2)
C21 0.050(3) 0.036(3) 0.042(3) -0.002(2) 0.000(2) 0.000(2)
C22 0.048(3) 0.035(3) 0.036(3) 0.003(2) 0.002(2) 0.003(2)
C23 0.054(3) 0.042(3) 0.043(3) 0.005(2) 0.008(2) -0.004(2)
C24 0.056(3) 0.039(3) 0.042(3) -0.001(2) -0.002(2) -0.005(2)
C25 0.075(4) 0.042(3) 0.039(3) 0.002(2) -0.002(3) -0.007(3)
C26 0.090(5) 0.049(4) 0.068(4) 0.008(3) 0.015(4) -0.018(3)
C27 0.141(8) 0.054(4) 0.081(5) 0.011(4) 0.024(5) -0.033(5)
C28 0.128(7) 0.037(4) 0.093(6) 0.001(4) 0.007(5) -0.007(4)
C29 0.099(5) 0.046(4) 0.078(5) -0.006(3) 0.021(4) 0.006(4)
C30 0.056(3) 0.034(3) 0.057(3) 0.007(3) 0.000(3) 0.000(2)
C31 0.050(3) 0.043(3) 0.033(3) 0.005(2) -0.001(2) 0.002(2)
C32 0.069(4) 0.051(4) 0.061(4) 0.016(3) -0.001(3) -0.011(3)
C33 0.059(4) 0.077(5) 0.053(4) 0.013(3) 0.008(3) -0.012(3)
C34 0.063(4) 0.065(4) 0.050(3) 0.003(3) 0.014(3) 0.010(3)
N1 0.069(3) 0.046(3) 0.059(3) -0.015(2) 0.019(3) -0.005(2)
C13 0.070(4) 0.068(5) 0.049(4) -0.003(4) 0.013(3) 0.005(4)
N2 0.085(4) 0.107(5) 0.056(4) 0.007(4) 0.025(3) 0.031(4)
O1 0.128(6) 0.128(7) 0.106(6) 0.008(5) 0.028(5) -0.018(6)
C13' 0.075(5) 0.083(5) 0.067(5) 0.002(5) 0.015(4) 0.010(5)
N2' 0.064(5) 0.064(6) 0.058(5) 0.004(5) 0.018(4) 0.003(5)
O1' 0.153(10) 0.146(10) 0.096(7) 0.000(8) 0.027(8) 0.003(9)
N3 0.054(3) 0.045(3) 0.043(2) 0.000(2) 0.010(2) 0.006(2)
N4 0.055(3) 0.036(2) 0.037(2) 0.0039(18) 0.007(2) 0.003(2)
N5 0.072(3) 0.040(3) 0.057(3) -0.006(2) 0.009(3) -0.001(2)
Zn1 0.0628(5) 0.0405(4) 0.0476(5) -0.0042(3) 0.0094(3) 0.0053(3)
Cl1 0.177(3) 0.144(3) 0.170(3) 0.031(3) -0.018(3) -0.026(3)
Cl2 0.198(4) 0.106(2) 0.233(5) 0.005(3) -0.005(4) 0.009(2)
C35 0.094(8) 0.198(14) 0.182(14) 0.048(11) 0.009(8) 0.051(9)

loop_
_atom_type_symbol
_atom_type_description
_atom_type_scat_dispersion_real
_atom_type_scat_dispersion_imag
_atom_type_scat_source
C C 0.0033 0.0016 'International Tables Vol C Tables 4.2.6.8 and 6.1.1.4'
H H 0.0000 0.0000 'International Tables Vol C Tables 4.2.6.8 and 6.1.1.4'
N N 0.0061 0.0033 'International Tables Vol C Tables 4.2.6.8 and 6.1.1.4'
O O 0.0106 0.0060 'International Tables Vol C Tables 4.2.6.8 and 6.1.1.4'
Zn Zn 0.2839 1.4301 'International Tables Vol C Tables 4.2.6.8 and 6.1.1.4'
Br Br -0.2901 2.4595 'International Tables Vol C Tables 4.2.6.8 and 6.1.1.4'
Cl Cl 0.1484 0.1585 'International Tables Vol C Tables 4.2.6.8 and 6.1.1.4'

loop_
_geom_angle_atom_site_label_1
_geom_angle_atom_site_label_2
_geom_angle_atom_site_label_3
_geom_angle
C2 C1 C5 121.9(10)
C2 C1 H1 119.0
C5 C1 H1 119.0
C1 C2 C3 119.3(9)
C1 C2 H2C 120.4
C3 C2 H2C 120.4
C4 C3 C2 121.5(9)
C4 C3 H3 119.3
C2 C3 H3 119.3
C3 C4 C6 117.3(8)
C3 C4 H4 121.4
C6 C4 H4 121.4
C1 C5 C6 119.8(9)
C1 C5 H5 120.1
C6 C5 H5 120.1
C5 C6 C4 120.2(7)
C5 C6 N1 121.1(6)
C4 C6 N1 118.7(6)
C12 C7 N1 122.1(5)
C12 C7 C8 117.6(5)
N1 C7 C8 120.3(5)
C9 C8 C7 121.2(6)
C9 C8 H8 119.4
C7 C8 H8 119.4
C8 C9 C10 120.0(5)
C8 C9 H9 120.0
C10 C9 H9 120.0
C11 C10 C9 119.9(5)
C11 C10 C13 113.6(6)
C9 C10 C13 126.5(6)
C11 C10 C13' 140.1(11)
C9 C10 C13' 99.3(10)
C10 C11 C12 120.7(6)
C10 C11 H11 119.7
C12 C11 H11 119.7
C11 C12 C7 120.4(5)
C11 C12 H12 119.8
C7 C12 H12 119.8
C18 C14 C15 118.8(5)
C18 C14 N1 122.0(5)
C15 C14 N1 119.2(5)
C16 C15 C14 119.6(6)
C16 C15 H15 120.2
C14 C15 H15 120.2
C15 C16 C17 121.7(5)
C15 C16 H16 119.1
C17 C16 H16 119.1
C19 C17 C16 117.8(5)
C19 C17 C20 121.8(5)
C16 C17 C20 120.2(5)
C14 C18 C19 121.9(5)
C14 C18 H18 119.0
C19 C18 H18 119.0
C17 C19 C18 120.0(6)
C17 C19 H19 120.0
C18 C19 H19 120.0
C21 C20 C23 118.0(5)
C21 C20 C17 120.5(5)
C23 C20 C17 121.6(5)
C20 C21 C22 120.6(5)
C20 C21 H21 119.7
C22 C21 H21 119.7
N4 C22 C21 120.7(5)
N4 C22 C31 114.0(4)
C21 C22 C31 125.3(5)
C24 C23 C20 119.4(5)
C24 C23 H23 120.3
C20 C23 H23 120.3
N4 C24 C23 121.3(5)
N4 C24 C25 113.5(5)
C23 C24 C25 125.2(5)
N5 C25 C26 121.6(6)
N5 C25 C24 115.9(5)
C26 C25 C24 122.5(6)
C27 C26 C25 118.3(7)
C27 C26 H26 120.8
C25 C26 H26 120.8
C26 C27 C28 119.3(7)
C26 C27 H27 120.4
C28 C27 H27 120.4
C29 C28 C27 118.0(7)
C29 C28 H28 121.0
C27 C28 H28 121.0
N5 C29 C28 123.8(7)
N5 C29 H29 118.1
C28 C29 H29 118.1
C31 C30 C32 118.3(6)
C31 C30 H30 120.8
C32 C30 H30 120.8
N3 C31 C30 121.4(5)
N3 C31 C22 115.9(5)
C30 C31 C22 122.6(5)
C33 C32 C30 119.3(6)
C33 C32 H32 120.3
C30 C32 H32 120.3
C34 C33 C32 118.5(6)
C34 C33 H33 120.7
C32 C33 H33 120.7
N3 C34 C33 124.0(6)
N3 C34 H34 118.0
C33 C34 H34 118.0
C7 N1 C14 120.9(5)
C7 N1 C6 118.9(5)
C14 N1 C6 120.0(5)
N2 C13 C10 115.3(7)
N2 C13 H13 122.3
C10 C13 H13 122.3
C13 N2 O1 119.3(8)
N2 O1 H1B 108.5
N2' C13' C10 138.9(18)
N2' C13' H13' 110.5
C10 C13' H13' 110.5
C13' N2' O1' 119.3(11)
N2' O1' H1'2 131.6
C31 N3 C34 118.4(5)
C31 N3 Zn1 115.2(3)
C34 N3 Zn1 126.5(4)
C24 N4 C22 120.0(5)
C24 N4 Zn1 120.3(4)
C22 N4 Zn1 119.3(3)
C25 N5 C29 119.0(6)
C25 N5 Zn1 115.5(4)
C29 N5 Zn1 125.5(5)
N4 Zn1 N3 74.75(16)
N4 Zn1 N5 74.23(19)
N3 Zn1 N5 148.29(18)
N4 Zn1 Br2 137.43(13)
N3 Zn1 Br2 99.11(12)
N5 Zn1 Br2 99.22(13)
N4 Zn1 Br1 107.54(13)
N3 Zn1 Br1 96.57(13)
N5 Zn1 Br1 98.80(15)
Br2 Zn1 Br1 115.02(4)
Cl1 C35 Cl2 116.4(7)
Cl1 C35 H35A 108.2
Cl2 C35 H35A 108.2
Cl1 C35 H35B 108.2
Cl2 C35 H35B 108.2
H35A C35 H35B 107.3

loop_
_geom_bond_atom_site_label_1
_geom_bond_atom_site_label_2
_geom_bond_distance
Br1 Zn1 2.4344(13)
Br2 Zn1 2.3762(10)
C1 C2 1.351(15)
C1 C5 1.356(11)
C1 H1 0.9300
C2 C3 1.388(15)
C2 H2C 0.9300
C3 C4 1.376(12)
C3 H3 0.9300
C4 C6 1.424(10)
C4 H4 0.9300
C5 C6 1.376(10)
C5 H5 0.9300
C6 N1 1.439(8)
C7 C12 1.385(8)
C7 N1 1.405(8)
C7 C8 1.414(8)
C8 C9 1.346(9)
C8 H8 0.9300
C9 C10 1.382(9)
C9 H9 0.9300
C10 C11 1.367(8)
C10 C13 1.467(8)
C10 C13' 1.535(9)
C11 C12 1.370(9)
C11 H11 0.9300
C12 H12 0.9300
C14 C18 1.368(8)
C14 C15 1.395(8)
C14 N1 1.419(7)
C15 C16 1.379(8)
C15 H15 0.9300
C16 C17 1.401(8)
C16 H16 0.9300
C17 C19 1.388(8)
C17 C20 1.486(7)
C18 C19 1.389(8)
C18 H18 0.9300
C19 H19 0.9300
C20 C21 1.376(8)
C20 C23 1.394(8)
C21 C22 1.378(7)
C21 H21 0.9300
C22 N4 1.348(7)
C22 C31 1.482(7)
C23 C24 1.387(8)
C23 H23 0.9300
C24 N4 1.338(7)
C24 C25 1.484(8)
C25 N5 1.329(8)
C25 C26 1.403(9)
C26 C27 1.390(10)
C26 H26 0.9300
C27 C28 1.397(12)
C27 H27 0.9300
C28 C29 1.355(11)
C28 H28 0.9300
C29 N5 1.340(8)
C29 H29 0.9300
C30 C31 1.400(7)
C30 C32 1.406(8)
C30 H30 0.9300
C31 N3 1.338(7)
C32 C33 1.368(10)
C32 H32 0.9300
C33 C34 1.362(9)
C33 H33 0.9300
C34 N3 1.344(7)
C34 H34 0.9300
C13 N2 1.399(8)
C13 H13 0.9300
N2 O1 1.408(8)
O1 H1B 0.9600
C13' N2' 1.436(10)
C13' H13' 0.9300
N2' O1' 1.481(9)
O1' H1'2 0.9600
N3 Zn1 2.207(5)
N4 Zn1 2.100(4)
N5 Zn1 2.213(5)
Cl1 C35 1.618(16)
Cl2 C35 1.753(13)
C35 H35A 0.9700
C35 H35B 0.9700

loop_
_geom_torsion_atom_site_label_1
_geom_torsion_atom_site_label_2
_geom_torsion_atom_site_label_3
_geom_torsion_atom_site_label_4
_geom_torsion
C5 C1 C2 C3 -0.9(13)
C1 C2 C3 C4 2.3(14)
C2 C3 C4 C6 -1.2(12)
C2 C1 C5 C6 -1.5(12)
C1 C5 C6 C4 2.5(10)
C1 C5 C6 N1 -178.6(6)
C3 C4 C6 C5 -1.2(10)
C3 C4 C6 N1 179.9(6)
C12 C7 C8 C9 4.9(10)
N1 C7 C8 C9 -176.9(6)
C7 C8 C9 C10 -4.0(10)
C8 C9 C10 C11 -0.5(10)
C8 C9 C10 C13 -179.6(8)
C8 C9 C10 C13' 171.4(11)
C9 C10 C11 C12 4.0(10)
C13 C10 C11 C12 -176.8(7)
C13' C10 C11 C12 -163.6(16)
C10 C11 C12 C7 -3.0(9)
N1 C7 C12 C11 -179.6(6)
C8 C7 C12 C11 -1.4(9)
C18 C14 C15 C16 2.4(9)
N1 C14 C15 C16 -176.5(5)
C14 C15 C16 C17 -1.1(9)
C15 C16 C17 C19 -1.1(9)
C15 C16 C17 C20 175.3(6)
C15 C14 C18 C19 -1.6(9)
N1 C14 C18 C19 177.3(6)
C16 C17 C19 C18 1.9(8)
C20 C17 C19 C18 -174.4(5)
C14 C18 C19 C17 -0.6(9)
C19 C17 C20 C21 145.9(6)
C16 C17 C20 C21 -30.3(8)
C19 C17 C20 C23 -33.5(8)
C16 C17 C20 C23 150.3(6)
C23 C20 C21 C22 0.3(8)
C17 C20 C21 C22 -179.1(5)
C20 C21 C22 N4 0.5(8)
C20 C21 C22 C31 -179.2(5)
C21 C20 C23 C24 0.4(8)
C17 C20 C23 C24 179.9(5)
C20 C23 C24 N4 -2.0(9)
C20 C23 C24 C25 179.8(5)
N4 C24 C25 N5 -7.9(7)
C23 C24 C25 N5 170.4(6)
N4 C24 C25 C26 172.5(6)
C23 C24 C25 C26 -9.1(9)
N5 C25 C26 C27 -1.6(10)
C24 C25 C26 C27 177.9(7)
C25 C26 C27 C28 1.6(12)
C26 C27 C28 C29 -0.7(13)
C27 C28 C29 N5 -0.2(13)
C32 C30 C31 N3 -2.7(8)
C32 C30 C31 C22 175.6(5)
N4 C22 C31 N3 3.3(7)
C21 C22 C31 N3 -177.0(5)
N4 C22 C31 C30 -175.1(5)
C21 C22 C31 C30 4.6(8)
C31 C30 C32 C33 0.7(9)
C30 C32 C33 C34 1.6(10)
C32 C33 C34 N3 -2.1(10)
C12 C7 N1 C14 30.1(9)
C8 C7 N1 C14 -148.1(6)
C12 C7 N1 C6 -144.4(6)
C8 C7 N1 C6 37.4(8)
C18 C14 N1 C7 37.9(9)
C15 C14 N1 C7 -143.2(6)
C18 C14 N1 C6 -147.6(6)
C15 C14 N1 C6 31.3(8)
C5 C6 N1 C7 40.7(8)
C4 C6 N1 C7 -140.4(6)
C5 C6 N1 C14 -133.9(6)
C4 C6 N1 C14 45.1(8)
C11 C10 C13 N2 167.3(8)
C9 C10 C13 N2 -13.6(13)
C13' C10 C13 N2 5(2)
C10 C13 N2 O1 -174.5(9)
C11 C10 C13' N2' 159.9(19)
C9 C10 C13' N2' -9(3)
C13 C10 C13' N2' -174(5)
C10 C13' N2' O1' 136(3)
C30 C31 N3 C34 2.2(8)
C22 C31 N3 C34 -176.2(5)
C30 C31 N3 Zn1 -177.7(4)
C22 C31 N3 Zn1 3.9(6)
C33 C34 N3 C31 0.2(9)
C33 C34 N3 Zn1 -179.9(5)
C23 C24 N4 C22 2.9(8)
C25 C24 N4 C22 -178.7(5)
C23 C24 N4 Zn1 -169.9(4)
C25 C24 N4 Zn1 8.5(6)
C21 C22 N4 C24 -2.1(8)
C31 C22 N4 C24 177.7(5)
C21 C22 N4 Zn1 170.7(4)
C31 C22 N4 Zn1 -9.5(6)
C26 C25 N5 C29 0.8(10)
C24 C25 N5 C29 -178.8(6)
C26 C25 N5 Zn1 -176.6(5)
C24 C25 N5 Zn1 3.8(6)
C28 C29 N5 C25 0.1(12)
C28 C29 N5 Zn1 177.2(6)
